data_2220076
loop_
_publ_author_name
'Hao, Lujiang'
'Liu, Xia'

_publ_section_title
;Triaqua(2,2'-bipyridine-\k^2^<i>N</i>,<i>N</i>')(5-nitroisophthalato-\k<i>O</i>^1^)zinc(II)
 monohydrate
;
_journal_coeditor_code BI2306
_journal_issue 12
_journal_name_full 'Acta Crystallographica Section E'
_journal_page_first m1498
_journal_paper_doi 10.1107/S1600536808035174
_journal_volume 64
_journal_year 2008
_chemical_formula_iupac '[Zn (C8 H3 N O6) (C10 H8 N2) (H2 O)3], H2 O'
_chemical_formula_moiety 'C18 H17 N3 O9 Zn, H2 O'
_chemical_formula_sum 'C18 H19 N3 O10 Zn'
_chemical_formula_weight 502.73
_chemical_name_systematic
;
Triaqua(2,2'-bipyridine-\k^2^N,N')(5-nitroisophthalato-\kO^1^)zinc(II)
monohydrate
;
_space_group_IT_number 2
_symmetry_cell_setting triclinic
_symmetry_space_group_name_Hall '-P 1'
_symmetry_space_group_name_H-M 'P -1'
_atom_sites_solution_hydrogens geom
_atom_sites_solution_primary direct
_atom_sites_solution_secondary difmap
_cell_angle_alpha 90.024(10)
_cell_angle_beta 87.670(10)
_cell_angle_gamma 74.720(10)
_cell_formula_units_Z 2
_cell_length_a 7.5200(10)
_cell_length_b 10.6700(15)
_cell_length_c 12.8300(15)
_cell_measurement_reflns_used 3801
_cell_measurement_temperature 293(2)
_cell_measurement_theta_max 26.00
_cell_measurement_theta_min 1.59
_cell_volume 992.2(2)
_computing_cell_refinement 'SAINT-Plus (Bruker, 2001)'
_computing_data_collection 'APEX2 (Bruker, 2004)'
_computing_data_reduction 'SAINT-Plus (Bruker, 2001)'
_computing_molecular_graphics 'SHELXTL (Sheldrick, 2008)'
_computing_publication_material 'SHELXTL (Sheldrick, 2008)'
_computing_structure_refinement 'SHELXL97 (Sheldrick, 2008)'
_computing_structure_solution 'SHELXS97 (Sheldrick, 2008)'
_diffrn_ambient_temperature 293(2)
_diffrn_measured_fraction_theta_full 0.976
_diffrn_measured_fraction_theta_max 0.976
_diffrn_measurement_device_type 'Bruker APEXII CCD'
_diffrn_measurement_method '\f and \w'
_diffrn_radiation_monochromator graphite
_diffrn_radiation_source 'fine-focus sealed tube'
_diffrn_radiation_type MoK\a
_diffrn_radiation_wavelength 0.71073
_diffrn_reflns_av_R_equivalents 0.0160
_diffrn_reflns_av_sigmaI/netI 0.0343
_diffrn_reflns_limit_h_max 9
_diffrn_reflns_limit_h_min -9
_diffrn_reflns_limit_k_max 13
_diffrn_reflns_limit_k_min -13
_diffrn_reflns_limit_l_max 15
_diffrn_reflns_limit_l_min 0
_diffrn_reflns_number 5594
_diffrn_reflns_theta_full 26.00
_diffrn_reflns_theta_max 26.00
_diffrn_reflns_theta_min 1.59
_diffrn_standards_number 0
_exptl_absorpt_coefficient_mu 1.303
_exptl_absorpt_correction_T_max 0.747
_exptl_absorpt_correction_T_min 0.592
_exptl_absorpt_correction_type multi-scan
_exptl_absorpt_process_details '(SADABS; Bruker, 2001)'
_exptl_crystal_colour colorless
_exptl_crystal_density_diffrn 1.683
_exptl_crystal_density_method 'not measured'
_exptl_crystal_description block
_exptl_crystal_F_000 516
_exptl_crystal_size_max 0.32
_exptl_crystal_size_mid 0.28
_exptl_crystal_size_min 0.22
_refine_diff_density_max 1.130
_refine_diff_density_min -0.720
_refine_ls_extinction_method none
_refine_ls_goodness_of_fit_ref 1.060
_refine_ls_hydrogen_treatment constr
_refine_ls_matrix_type full
_refine_ls_number_parameters 289
_refine_ls_number_reflns 3801
_refine_ls_number_restraints 0
_refine_ls_restrained_S_all 1.060
_refine_ls_R_factor_all 0.0599
_refine_ls_R_factor_gt 0.0514
_refine_ls_shift/su_max 0.000
_refine_ls_shift/su_mean 0.000
_refine_ls_structure_factor_coef Fsqd
_refine_ls_weighting_details 'calc w=1/[\s^2^(Fo^2^)+(0.0817P)^2^+1.7563P] where P=(Fo^2^+2Fc^2^)/3'
_refine_ls_weighting_scheme calc
_refine_ls_wR_factor_gt 0.1388
_refine_ls_wR_factor_ref 0.1468
_reflns_number_gt 3240
_reflns_number_total 3801
_reflns_threshold_expression I>2\s(I)
_cod_data_source_file bi2306.cif
_cod_data_source_block I
_cod_database_code 2220076
_cod_database_fobs_code 2220076

loop_
_symmetry_equiv_pos_as_xyz
'x, y, z'
'-x, -y, -z'

loop_
_atom_site_type_symbol
_atom_site_label
_atom_site_fract_x
_atom_site_fract_y
_atom_site_fract_z
_atom_site_U_iso_or_equiv
_atom_site_adp_type
_atom_site_calc_flag
_atom_site_refinement_flags
_atom_site_occupancy
Zn Zn1 0.72904(6) 0.47118(4) 0.78573(3) 0.02670(18) Uani d . 1
C C1 0.5256(5) 1.0550(3) 0.6738(3) 0.0200(7) Uani d . 1
C C2 0.4383(5) 1.1472(3) 0.7462(3) 0.0204(7) Uani d . 1
H H2A 0.4166 1.2351 0.7314 0.024 Uiso calc R 1
C C3 0.3825(5) 1.1075(3) 0.8421(3) 0.0185(7) Uani d . 1
C C4 0.2892(5) 1.2039(3) 0.9251(3) 0.0192(7) Uani d . 1
C C5 0.4090(5) 0.9779(3) 0.8610(3) 0.0206(7) Uani d . 1
H H5A 0.3675 0.9513 0.9243 0.025 Uiso calc R 1
C C6 0.4968(5) 0.8863(3) 0.7869(3) 0.0212(7) Uani d . 1
C C7 0.5604(5) 0.9247(3) 0.6925(3) 0.0230(7) Uani d . 1
H H7A 0.6248 0.8637 0.6433 0.028 Uiso calc R 1
C C8 0.5179(5) 0.7461(3) 0.8070(3) 0.0258(8) Uani d . 1
C C9 0.7336(6) 0.5092(4) 0.5475(3) 0.0323(9) Uani d . 1
H H9A 0.6630 0.5932 0.5630 0.039 Uiso calc R 1
C C10 0.7887(7) 0.4771(5) 0.4446(3) 0.0434(11) Uani d . 1
H H10A 0.7530 0.5368 0.3917 0.052 Uiso calc R 1
C C11 0.8961(8) 0.3562(5) 0.4235(3) 0.0491(13) Uani d . 1
H H11A 0.9383 0.3321 0.3554 0.059 Uiso calc R 1
C C12 0.9428(7) 0.2692(4) 0.5027(3) 0.0396(11) Uani d . 1
H H12A 1.0183 0.1861 0.4890 0.048 Uiso calc R 1
C C13 0.8759(5) 0.3064(3) 0.6038(3) 0.0216(7) Uani d . 1
C C14 0.9011(5) 0.2164(3) 0.6926(3) 0.0190(7) Uani d . 1
C C15 0.9850(5) 0.0861(4) 0.6817(3) 0.0279(8) Uani d . 1
H H15A 1.0429 0.0516 0.6187 0.033 Uiso calc R 1
C C16 0.9811(6) 0.0076(4) 0.7667(4) 0.0355(10) Uani d . 1
H H16A 1.0358 -0.0812 0.7611 0.043 Uiso calc R 1
C C17 0.8971(6) 0.0598(4) 0.8594(3) 0.0326(9) Uani d . 1
H H17A 0.8908 0.0071 0.9165 0.039 Uiso calc R 1
C C18 0.8232(5) 0.1903(4) 0.8660(3) 0.0267(8) Uani d . 1
H H18A 0.7700 0.2267 0.9295 0.032 Uiso calc R 1
N N1 0.5836(5) 1.0974(3) 0.5725(2) 0.0275(7) Uani d . 1
N N2 0.7767(4) 0.4257(3) 0.6256(2) 0.0215(6) Uani d . 1
N N3 0.8239(4) 0.2684(3) 0.7848(2) 0.0192(6) Uani d . 1
O O1 0.6969(4) 1.0197(3) 0.5172(2) 0.0373(7) Uani d . 1
O O2 0.5184(5) 1.2084(3) 0.5476(2) 0.0445(8) Uani d . 1
O O3 0.2776(4) 1.3214(2) 0.9070(2) 0.0255(6) Uani d . 1
O O4 0.2275(4) 1.1635(3) 1.0056(2) 0.0337(7) Uani d . 1
O O5 0.3987(5) 0.7173(3) 0.8669(3) 0.0524(10) Uani d . 1
O O6 0.6527(4) 0.6677(2) 0.7630(2) 0.0254(6) Uani d . 1
O O7 1.0013(4) 0.4817(3) 0.7943(2) 0.0272(6) Uani d . 1
H H1W 1.0042 0.5549 0.8172 0.041 Uiso d R 1
H H2W 1.0698 0.4272 0.8325 0.041 Uiso d R 1
O O8 0.4497(4) 0.4721(2) 0.7915(2) 0.0273(6) Uani d . 1
H H3W 0.3989 0.5451 0.8186 0.041 Uiso d R 1
H H4W 0.4061 0.4197 0.8264 0.041 Uiso d R 1
O O9 0.7038(4) 0.4909(3) 0.9526(2) 0.0347(7) Uani d . 1
H H5W 0.7188 0.5586 0.9802 0.052 Uiso d R 1
H H6W 0.6784 0.4397 0.9970 0.052 Uiso d R 1
O O10 0.0498(5) 0.6904(4) 0.8813(5) 0.113(3) Uani d . 1
H H7W 0.1579 0.6986 0.8768 0.169 Uiso d R 1
H H8W -0.0387 0.7370 0.9175 0.169 Uiso d R 1

loop_
_atom_site_aniso_label
_atom_site_aniso_U_11
_atom_site_aniso_U_22
_atom_site_aniso_U_33
_atom_site_aniso_U_12
_atom_site_aniso_U_13
_atom_site_aniso_U_23
Zn1 0.0308(3) 0.0205(3) 0.0280(3) -0.00584(19) 0.00216(18) -0.00145(17)
C1 0.0244(18) 0.0183(17) 0.0177(16) -0.0059(14) -0.0015(14) -0.0002(13)
C2 0.0244(18) 0.0132(16) 0.0245(18) -0.0060(13) -0.0034(14) 0.0019(13)
C3 0.0185(17) 0.0152(16) 0.0220(17) -0.0050(13) 0.0002(13) -0.0002(13)
C4 0.0197(17) 0.0125(16) 0.0241(17) -0.0019(13) -0.0012(14) -0.0004(13)
C5 0.0203(17) 0.0149(16) 0.0257(18) -0.0037(13) 0.0036(14) 0.0015(13)
C6 0.0199(17) 0.0101(16) 0.0322(19) -0.0021(13) 0.0017(14) 0.0000(14)
C7 0.0252(18) 0.0167(17) 0.0260(18) -0.0039(14) 0.0017(15) -0.0051(14)
C8 0.0234(19) 0.0114(16) 0.042(2) -0.0038(14) 0.0057(16) -0.0009(15)
C9 0.042(2) 0.025(2) 0.027(2) -0.0042(17) -0.0037(17) 0.0066(16)
C10 0.068(3) 0.041(3) 0.023(2) -0.016(2) -0.006(2) 0.0102(18)
C11 0.085(4) 0.046(3) 0.019(2) -0.023(3) 0.010(2) -0.0022(19)
C12 0.060(3) 0.032(2) 0.024(2) -0.010(2) 0.016(2) -0.0078(17)
C13 0.0265(19) 0.0175(17) 0.0211(17) -0.0069(14) 0.0033(14) -0.0011(13)
C14 0.0215(17) 0.0160(16) 0.0197(17) -0.0053(13) -0.0003(13) -0.0003(13)
C15 0.031(2) 0.0176(18) 0.032(2) -0.0019(15) 0.0039(16) -0.0042(15)
C16 0.040(2) 0.0165(19) 0.048(3) -0.0037(17) -0.006(2) 0.0033(17)
C17 0.038(2) 0.027(2) 0.036(2) -0.0121(18) -0.0078(18) 0.0127(17)
C18 0.035(2) 0.0255(19) 0.0212(18) -0.0117(16) 0.0004(15) 0.0040(15)
N1 0.0378(19) 0.0274(17) 0.0202(15) -0.0138(15) -0.0002(14) -0.0003(13)
N2 0.0273(16) 0.0189(15) 0.0186(14) -0.0070(12) -0.0002(12) 0.0019(11)
N3 0.0244(15) 0.0128(13) 0.0200(14) -0.0045(11) -0.0006(12) -0.0011(11)
O1 0.0459(18) 0.0380(17) 0.0252(14) -0.0082(14) 0.0138(13) -0.0063(12)
O2 0.075(2) 0.0262(16) 0.0294(16) -0.0094(15) 0.0061(15) 0.0088(12)
O3 0.0364(15) 0.0108(12) 0.0276(13) -0.0042(10) 0.0049(11) -0.0013(10)
O4 0.0486(18) 0.0168(13) 0.0314(15) -0.0041(12) 0.0177(13) 0.0001(11)
O5 0.0441(19) 0.0160(14) 0.095(3) -0.0102(13) 0.0398(19) -0.0053(15)
O6 0.0282(14) 0.0084(11) 0.0365(15) -0.0011(10) 0.0110(11) -0.0008(10)
O7 0.0257(14) 0.0190(13) 0.0376(15) -0.0061(10) -0.0077(11) 0.0022(11)
O8 0.0232(13) 0.0186(13) 0.0402(15) -0.0065(10) 0.0059(11) 0.0013(11)
O9 0.065(2) 0.0230(14) 0.0190(13) -0.0171(14) 0.0029(13) -0.0040(10)
O10 0.036(2) 0.074(3) 0.229(7) -0.025(2) 0.051(3) -0.107(4)

loop_
_atom_type_symbol
_atom_type_description
_atom_type_scat_dispersion_real
_atom_type_scat_dispersion_imag
_atom_type_scat_source
C C 0.0033 0.0016 'International Tables Vol C Tables 4.2.6.8 and 6.1.1.4'
H H 0.0000 0.0000 'International Tables Vol C Tables 4.2.6.8 and 6.1.1.4'
N N 0.0061 0.0033 'International Tables Vol C Tables 4.2.6.8 and 6.1.1.4'
O O 0.0106 0.0060 'International Tables Vol C Tables 4.2.6.8 and 6.1.1.4'
Zn Zn 0.2839 1.4301 'International Tables Vol C Tables 4.2.6.8 and 6.1.1.4'

loop_
_geom_angle_atom_site_label_1
_geom_angle_atom_site_label_2
_geom_angle_atom_site_label_3
_geom_angle
O6 Zn1 O7 88.46(11)
O6 Zn1 N3 170.99(11)
O7 Zn1 N3 89.04(11)
O6 Zn1 O8 89.13(10)
O7 Zn1 O8 174.03(10)
N3 Zn1 O8 94.16(11)
O6 Zn1 N2 94.11(11)
O7 Zn1 N2 89.58(11)
N3 Zn1 N2 77.22(11)
O8 Zn1 N2 96.04(11)
O6 Zn1 O9 93.40(11)
O7 Zn1 O9 87.99(12)
N3 Zn1 O9 95.16(11)
O8 Zn1 O9 86.70(12)
N2 Zn1 O9 172.05(11)
C2 C1 C7 122.4(3)
C2 C1 N1 118.8(3)
C7 C1 N1 118.8(3)
C1 C2 C3 119.0(3)
C1 C2 H2A 120.5
C3 C2 H2A 120.5
C5 C3 C2 119.6(3)
C5 C3 C4 119.0(3)
C2 C3 C4 121.3(3)
O4 C4 O3 124.6(3)
O4 C4 C3 118.5(3)
O3 C4 C3 117.0(3)
C3 C5 C6 120.6(3)
C3 C5 H5A 119.7
C6 C5 H5A 119.7
C5 C6 C7 120.3(3)
C5 C6 C8 119.9(3)
C7 C6 C8 119.8(3)
C1 C7 C6 118.0(3)
C1 C7 H7A 121.0
C6 C7 H7A 121.0
O6 C8 O5 125.9(3)
O6 C8 C6 117.0(3)
O5 C8 C6 117.1(3)
N2 C9 C10 123.2(4)
N2 C9 H9A 118.4
C10 C9 H9A 118.4
C11 C10 C9 117.9(4)
C11 C10 H10A 121.1
C9 C10 H10A 121.1
C10 C11 C12 119.8(4)
C10 C11 H11A 120.1
C12 C11 H11A 120.1
C11 C12 C13 119.3(4)
C11 C12 H12A 120.4
C13 C12 H12A 120.4
N2 C13 C12 121.2(4)
N2 C13 C14 115.1(3)
C12 C13 C14 123.6(3)
N3 C14 C15 121.4(3)
N3 C14 C13 115.7(3)
C15 C14 C13 122.8(3)
C14 C15 C16 118.2(4)
C14 C15 H15A 120.9
C16 C15 H15A 120.9
C17 C16 C15 120.4(4)
C17 C16 H16A 119.8
C15 C16 H16A 119.8
C18 C17 C16 118.4(4)
C18 C17 H17A 120.8
C16 C17 H17A 120.8
N3 C18 C17 122.5(4)
N3 C18 H18A 118.8
C17 C18 H18A 118.8
O2 N1 O1 122.8(3)
O2 N1 C1 118.3(3)
O1 N1 C1 118.9(3)
C13 N2 C9 118.5(3)
C13 N2 Zn1 115.1(2)
C9 N2 Zn1 126.0(3)
C18 N3 C14 119.1(3)
C18 N3 Zn1 126.6(2)
C14 N3 Zn1 114.2(2)
C8 O6 Zn1 125.6(2)
Zn1 O7 H1W 110.4
Zn1 O7 H2W 116.7
H1W O7 H2W 105.6
Zn1 O8 H3W 102.2
Zn1 O8 H4W 124.1
H3W O8 H4W 104.6
Zn1 O9 H5W 118.6
Zn1 O9 H6W 129.1
H5W O9 H6W 112.3
H7W O10 H8W 126.1

loop_
_geom_bond_atom_site_label_1
_geom_bond_atom_site_label_2
_geom_bond_distance
Zn1 O6 2.047(2)
Zn1 O7 2.087(3)
Zn1 N3 2.092(3)
Zn1 O8 2.096(3)
Zn1 N2 2.105(3)
Zn1 O9 2.148(3)
C1 C2 1.368(5)
C1 C7 1.369(5)
C1 N1 1.463(5)
C2 C3 1.386(5)
C2 H2A 0.930
C3 C5 1.367(5)
C3 C4 1.497(5)
C4 O4 1.240(4)
C4 O3 1.255(4)
C5 C6 1.380(5)
C5 H5A 0.930
C6 C7 1.385(5)
C6 C8 1.486(5)
C7 H7A 0.930
C8 O6 1.245(4)
C8 O5 1.256(5)
C9 N2 1.334(5)
C9 C10 1.382(6)
C9 H9A 0.930
C10 C11 1.350(7)
C10 H10A 0.930
C11 C12 1.370(7)
C11 H11A 0.930
C12 C13 1.391(5)
C12 H12A 0.930
C13 N2 1.318(5)
C13 C14 1.475(5)
C14 N3 1.349(4)
C14 C15 1.371(5)
C15 C16 1.380(6)
C15 H15A 0.930
C16 C17 1.370(6)
C16 H16A 0.930
C17 C18 1.357(6)
C17 H17A 0.930
C18 N3 1.335(5)
C18 H18A 0.930
N1 O2 1.204(5)
N1 O1 1.222(4)
O7 H1W 0.840
O7 H2W 0.840
O8 H3W 0.840
O8 H4W 0.840
O9 H5W 0.840
O9 H6W 0.840
O10 H7W 0.840
O10 H8W 0.840

loop_
_geom_hbond_atom_site_label_D
_geom_hbond_atom_site_label_H
_geom_hbond_atom_site_label_A
_geom_hbond_site_symmetry_A
_geom_hbond_distance_DH
_geom_hbond_distance_HA
_geom_hbond_distance_DA
_geom_hbond_angle_DHA
O7 H2W O3 1_645 0.84 1.96 2.776(4) 165.2
O7 H1W O10 1_655 0.84 1.78 2.607(4) 167.8
O8 H3W O5 . 0.84 1.94 2.715(4) 153.1
O8 H4W O3 1_545 0.84 1.89 2.721(4) 171.9
O9 H5W O3 2_677 0.84 1.94 2.727(4) 156.2
O9 H6W O5 2_667 0.84 2.57 3.414(4) 179.9
O10 H8W O4 2_577 0.84 1.79 2.631(4) 179.9
O10 H7W O5 . 0.84 1.87 2.713(5) 179.8

loop_
_geom_torsion_atom_site_label_1
_geom_torsion_atom_site_label_2
_geom_torsion_atom_site_label_3
_geom_torsion_atom_site_label_4
_geom_torsion
C7 C1 C2 C3 -0.1(5)
N1 C1 C2 C3 179.8(3)
C1 C2 C3 C5 -2.6(5)
C1 C2 C3 C4 179.0(3)
C5 C3 C4 O4 -4.9(5)
C2 C3 C4 O4 173.6(3)
C5 C3 C4 O3 175.8(3)
C2 C3 C4 O3 -5.7(5)
C2 C3 C5 C6 2.4(5)
C4 C3 C5 C6 -179.1(3)
C3 C5 C6 C7 0.4(6)
C3 C5 C6 C8 -177.6(3)
C2 C1 C7 C6 2.9(5)
N1 C1 C7 C6 -177.0(3)
C5 C6 C7 C1 -3.0(5)
C8 C6 C7 C1 175.0(3)
C5 C6 C8 O6 -152.1(4)
C7 C6 C8 O6 29.9(5)
C5 C6 C8 O5 27.7(6)
C7 C6 C8 O5 -150.3(4)
N2 C9 C10 C11 -2.1(7)
C9 C10 C11 C12 1.6(8)
C10 C11 C12 C13 1.0(8)
C11 C12 C13 N2 -3.6(7)
C11 C12 C13 C14 173.2(4)
N2 C13 C14 N3 -1.7(5)
C12 C13 C14 N3 -178.7(4)
N2 C13 C14 C15 173.5(3)
C12 C13 C14 C15 -3.5(6)
N3 C14 C15 C16 3.0(6)
C13 C14 C15 C16 -171.9(4)
C14 C15 C16 C17 -0.7(6)
C15 C16 C17 C18 -1.9(6)
C16 C17 C18 N3 2.4(6)
C2 C1 N1 O2 -16.1(5)
C7 C1 N1 O2 163.8(4)
C2 C1 N1 O1 163.3(3)
C7 C1 N1 O1 -16.8(5)
C12 C13 N2 C9 3.2(6)
C14 C13 N2 C9 -173.9(3)
C12 C13 N2 Zn1 -169.7(3)
C14 C13 N2 Zn1 13.2(4)
C10 C9 N2 C13 -0.4(6)
C10 C9 N2 Zn1 171.7(3)
O6 Zn1 N2 C13 163.0(3)
O7 Zn1 N2 C13 74.6(3)
N3 Zn1 N2 C13 -14.5(3)
O8 Zn1 N2 C13 -107.4(3)
O6 Zn1 N2 C9 -9.2(3)
O7 Zn1 N2 C9 -97.7(3)
N3 Zn1 N2 C9 173.2(3)
O8 Zn1 N2 C9 80.3(3)
C17 C18 N3 C14 -0.1(6)
C17 C18 N3 Zn1 -176.3(3)
C15 C14 N3 C18 -2.6(5)
C13 C14 N3 C18 172.7(3)
C15 C14 N3 Zn1 174.0(3)
C13 C14 N3 Zn1 -10.7(4)
O7 Zn1 N3 C18 99.8(3)
O8 Zn1 N3 C18 -75.2(3)
N2 Zn1 N3 C18 -170.4(3)
O9 Zn1 N3 C18 11.9(3)
O7 Zn1 N3 C14 -76.5(2)
O8 Zn1 N3 C14 108.5(2)
N2 Zn1 N3 C14 13.3(2)
O9 Zn1 N3 C14 -164.4(2)
O5 C8 O6 Zn1 -5.3(6)
C6 C8 O6 Zn1 174.5(2)
O7 Zn1 O6 C8 -135.1(3)
O8 Zn1 O6 C8 39.5(3)
N2 Zn1 O6 C8 135.5(3)
O9 Zn1 O6 C8 -47.2(3)
